data_1575608
loop_
_publ_author_name
'Jones, Rebecca S.'
'Kr&#xe4;mer, Tobias'
'Nichol, Gary S.'
'Mahon, Mary F.'
'Kragskow, Jon G. C.'
'Uzelac, Marina'

_publ_section_title
;
 A direct comparison of lithium tetra(<i>n</i>-butyl) manganate(II) and
 magnesiate: structural insights and catalytic hydroamination of styrenes.
;
_journal_issue 81
_journal_name_full 'Chemical communications (Cambridge, England)'
_journal_page_first 15834
_journal_page_last 15837
_journal_paper_doi 10.1039/d5cc04144a
_journal_volume 61
_journal_year 2025
_chemical_formula_moiety 'C32 H72 Li2 Mn N8'
_chemical_formula_sum 'C32 H72 Li2 Mn N8'
_chemical_formula_weight 637.79
_space_group_crystal_system monoclinic
_space_group_IT_number 14
_space_group_name_Hall '-P 2yn'
_space_group_name_H-M_alt 'P 1 21/n 1'
_atom_sites_solution_hydrogens geom
_atom_sites_solution_primary dual
_audit_creation_date 2025-07-18
_audit_creation_method
;
Olex2 1.5
(compiled 2025.07.13 svn.rb7424aed for OlexSys, GUI svn.r7308)
;
_audit_update_record
;
2025-07-21 deposited with the CCDC.	2025-08-28 downloaded from the CCDC.
;
_cell_angle_alpha 90
_cell_angle_beta 103.359(2)
_cell_angle_gamma 90
_cell_formula_units_Z 4
_cell_length_a 10.9743(2)
_cell_length_b 17.4237(3)
_cell_length_c 20.8979(3)
_cell_measurement_reflns_used 38952
_cell_measurement_temperature 149.98(16)
_cell_measurement_theta_max 77.9560
_cell_measurement_theta_min 3.3010
_cell_volume 3887.82(12)
_computing_cell_refinement 'CrysAlisPro 1.171.43.143a (Rigaku OD, 2024)'
_computing_data_collection 'CrysAlisPro system (CCD 43.144a 64-bit (release 23-01-2025))'
_computing_data_reduction 'CrysAlisPro 1.171.43.143a (Rigaku OD, 2024)'
_computing_molecular_graphics 'Olex2 1.5 (Dolomanov et al., 2009)'
_computing_publication_material 'Olex2 1.5 (Dolomanov et al., 2009)'
_computing_structure_refinement 'SHELXL 2019/3 (Sheldrick, 2015)'
_computing_structure_solution 'SHELXT 2018/2 (Sheldrick, 2018)'
_diffrn_ambient_environment N~2~
_diffrn_ambient_temperature 149.98(16)
_diffrn_detector 'Hybrid Pixel Array Detector'
_diffrn_detector_area_resol_mean 10.0000
_diffrn_detector_type 'HyPix-Arc 100'
_diffrn_measured_fraction_theta_full 0.994
_diffrn_measured_fraction_theta_max 0.958
_diffrn_measurement_details
;
List of Runs (angles in degrees, time in seconds):

  # Type    Start    End  Width  t~exp~   \w     \q     \k     \f   Frames
#--------------------------------------------------------------------------
  1  \w     40.00 123.00   0.50    1.00    --   47.16  28.00-162.00  166
  2  \w   -126.00 -42.00   0.50    1.00    --  -49.16 -28.00  35.00  168
  3  \w   -126.00 -42.00   0.50    1.00    --  -49.16 -28.00  35.00  168
  4  \w   -159.00 -74.00   0.50    4.00    --  -82.28 -28.00  35.00  170
  5  \w   -159.00 -74.00   0.50    4.00    --  -82.28 -28.00  35.00  170
  6  \w    101.00 164.00   0.50    4.00    --  109.02  28.00-162.00  126
  7  \w    -29.00   4.00   0.50    1.00    --    6.00 104.00-133.51   66
  8  \w    -25.00   4.00   0.50    1.00    --   10.00 104.00  69.50   58
  9  \w     -8.00  18.00   0.50    1.00    --   14.00  85.00 120.29   52
 10  \w    -10.00  16.00   0.50    1.00    --   14.00  87.00 -50.02   52
 11  \w     -8.00  18.00   0.50    1.00    --   14.00  85.00 101.31   52
 12  \w     -8.00  18.00   0.50    1.00    --   14.00  85.00 -27.42   52
 13  \w     32.00  58.00   0.50    1.00    --   42.00  62.00 143.47   52
 14  \w    -29.00   2.00   0.50    1.00    --   47.16 -28.00  35.00   62
 15  \w     -2.00  27.00   0.50    1.00    --  -49.16  28.00-162.00   58
 16  \w      8.00  92.00   0.50    1.00    --   66.00 -90.00 -66.06  168
 17  \w      6.00  90.00   0.50    1.00    --   66.00 -87.00  61.95  168
 18  \w      8.00  92.00   0.50    1.00    --   66.00 -90.00 -66.06  168
 19  \w      6.00  90.00   0.50    1.00    --   66.00 -87.00 -54.03  168
 20  \w      6.00  90.00   0.50    1.00    --   66.00 -87.00  61.95  168
 21  \w     66.00  92.00   0.50    1.00    --   66.00 -98.00-154.12   52
 22  \w     12.00  88.00   0.50    1.00    --   66.00 -84.00   5.31  152
 23  \w     21.00  48.00   0.50    1.00    --   70.00 -86.00-145.38   54
 24  \w     61.00  91.00   0.50    1.00    --   70.00 -86.00-145.38   60
 25  \w     63.00  93.00   0.50    1.00    --   70.00 -90.00 102.75   60
 26  \w     15.00  40.00   0.50    1.00    --   70.00 -90.00 102.75   50
 27  \w   -128.00-101.00   0.50    4.00    --  -82.28 -77.00-150.00   54
 28  \w    -42.00 -17.00   0.50    4.00    --  -82.28  61.00 150.00   50
 29  \w    -50.00 -24.00   0.50    4.00    --  -82.28  61.00 120.00   52
 30  \w   -127.00-101.00   0.50    4.00    --  -82.28 -77.00 -90.00   52
 31  \w    -48.00 -19.00   0.50    4.00    --  -82.28  61.00-180.00   58
 32  \w    -51.00 -26.00   0.50    4.00    --  -82.28  61.00 -90.00   50
 33  \w    -66.00 -17.00   0.50    4.00    --  -82.28  77.00-150.00   98
 34  \w   -148.00-101.00   0.50    4.00    --  -82.28 -77.00-180.00   94
 35  \w   -147.00-103.00   0.50    4.00    --  -82.28 -77.00 -30.00   88
 36  \w     54.00  92.00   0.50    4.00    --  109.02 -95.00-180.00   76
 37  \w     56.00 101.00   0.50    4.00    --  109.02-125.00 150.00   90
 38  \w    108.00 144.00   0.50    4.00    --  109.02 125.00 120.00   72
 39  \w    137.00 163.00   0.50    4.00    --  109.02  77.00 120.00   52
 40  \w     57.00 100.00   0.50    4.00    --  109.02-125.00-180.00   86
 41  \w     97.00 123.00   0.50    4.00    --  109.02  15.00 -60.00   52
 42  \w     66.00  92.00   0.50    4.00    --  109.02 -95.00   0.00   52
 43  \w    143.00 174.00   0.50    4.00    --  109.02  77.00-180.00   62
 44  \w     92.00 130.00   0.50    4.00    --  109.02  15.00-180.00   76
 45  \w    123.00 174.00   0.50    4.00    --  109.02  77.00  30.00  102
 46  \w    103.00 162.00   0.50    4.00    --  109.02  30.00-120.00  118
 47  \w     66.00  92.00   0.50    4.00    --  109.02 -95.00 150.00   52
 48  \w    121.00 160.00   0.50    4.00    --  109.02  30.00-150.00   78
 49  \w     43.00  68.00   0.50    4.00    --  109.02 -77.00 -30.00   50
 50  \w     43.00  68.00   0.50    4.00    --  109.02 -77.00-180.00   50
 51  \w     43.00  68.00   0.50    4.00    --  109.02 -77.00 150.00   50
 52  \w     43.00  69.00   0.50    4.00    --  109.02 -77.00 -60.00   52
 53  \w     92.00 135.00   0.50    4.00    --  109.02  15.00 -30.00   86
 54  \w     47.00  78.00   0.50    4.00    --  109.02 -95.00  30.00   62
 55  \w     95.00 125.00   0.50    4.00    --  109.02  15.00  60.00   60
 56  \w    100.00 126.00   0.50    4.00    --  109.02  15.00 150.00   52
 57  \w     46.00  73.00   0.50    4.00    --  109.02 -77.00  60.00   54
 58  \w     40.00  66.00   0.50    4.00    --  109.02-125.00 120.00   52
 59  \w    122.00 175.00   0.50    4.00    --  109.02  77.00  60.00  106
 60  \w    116.00 166.00   0.50    4.00    --  109.02  30.00 -30.00  100
 61  \w     58.00 101.00   0.50    4.00    --  109.02-125.00-120.00   86
 62  \w     49.00  92.00   0.50    4.00    --  109.02 -95.00 -30.00   86
 63  \w     75.00 101.00   0.50    4.00    --  109.02-125.00   0.00   52
 64  \w     61.00  87.00   0.50    4.00    --  109.02-125.00 -90.00   52
 65  \w     43.00  68.00   0.50    4.00    --  109.02 -77.00  90.00   50
 66  \w     48.00  93.00   0.50    4.00    --  111.75 -93.00  66.06   90
 67  \w     65.00  91.00   0.50    4.00    --  111.75 -94.00 -10.75   52
 68  \w     67.00  93.00   0.50    4.00    --  111.75 -93.00 -98.03   52
 69  \w     51.00  92.00   0.50    4.00    --  111.75 -92.00  13.12   82
 70  \w     65.00  92.00   0.50    4.00    --  111.75 -96.00 121.96   54
 71  \w     47.00  92.00   0.50    4.00    --  111.75 -96.00-105.11   90
 72  \w     48.00  93.00   0.50    4.00    --  111.75 -93.00  39.12   90
 73  \w     67.00  93.00   0.50    4.00    --  111.75 -91.00 170.70   52
 74  \w     51.00  92.00   0.50    4.00    --  111.75 -95.00-126.91   82
 75  \w     65.00  91.00   0.50    4.00    --  111.75 -94.00  91.73   52
 76  \w     57.00  92.00   0.50    4.00    --  111.75 -93.00-142.57   70
 77  \w     46.00  90.00   0.50    4.00    --  111.75 -94.00 -72.67   88
;
_diffrn_measurement_device 'four-circle diffractometer'
_diffrn_measurement_device_type 'XtaLAB Synergy, Dualflex, HyPix-Arc 100'
_diffrn_measurement_method '\w scans'
_diffrn_orient_matrix_type 'CrysAlisPro convention (1999,Acta A55,543-557)'
_diffrn_orient_matrix_UB_11 0.0695482000
_diffrn_orient_matrix_UB_12 0.0773027000
_diffrn_orient_matrix_UB_13 0.0124401000
_diffrn_orient_matrix_UB_21 -0.1249113000
_diffrn_orient_matrix_UB_22 0.0428280000
_diffrn_orient_matrix_UB_23 -0.0245652000
_diffrn_orient_matrix_UB_31 -0.0197513000
_diffrn_orient_matrix_UB_32 0.0012570000
_diffrn_orient_matrix_UB_33 0.0706380000
_diffrn_radiation_monochromator mirror
_diffrn_radiation_probe x-ray
_diffrn_radiation_type 'Cu K\a'
_diffrn_radiation_wavelength 1.54184
_diffrn_reflns_av_R_equivalents 0.1038
_diffrn_reflns_av_unetI/netI 0.0330
_diffrn_reflns_Laue_measured_fraction_full 0.994
_diffrn_reflns_Laue_measured_fraction_max 0.958
_diffrn_reflns_limit_h_max 13
_diffrn_reflns_limit_h_min -13
_diffrn_reflns_limit_k_max 22
_diffrn_reflns_limit_k_min -22
_diffrn_reflns_limit_l_max 24
_diffrn_reflns_limit_l_min -17
_diffrn_reflns_number 78111
_diffrn_reflns_point_group_measured_fraction_full 0.994
_diffrn_reflns_point_group_measured_fraction_max 0.958
_diffrn_reflns_theta_full 67.684
_diffrn_reflns_theta_max 81.988
_diffrn_reflns_theta_min 3.340
_diffrn_source 'micro-focus sealed X-ray tube'
_diffrn_source_type 'PhotonJet (Cu) X-ray Source'
_exptl_absorpt_coefficient_mu 2.975
_exptl_absorpt_correction_T_max 0.68520
_exptl_absorpt_correction_T_min 0.66356
_exptl_absorpt_correction_type sphere
_exptl_absorpt_process_details
;
CrysAlisPro 1.171.43.143a (Rigaku Oxford Diffraction, 2024)
Spherical absorption correction
using equivalent radius and absorption coefficient.
Empirical absorption correction using spherical harmonics,
implemented in SCALE3 ABSPACK scaling algorithm.
;
_exptl_crystal_colour colourless
_exptl_crystal_colour_primary colourless
_exptl_crystal_density_diffrn 1.090
_exptl_crystal_description plate
_exptl_crystal_F_000 1404
_exptl_crystal_size_max 0.34
_exptl_crystal_size_mid 0.16
_exptl_crystal_size_min 0.08
_exptl_crystal_size_rad 0.092
_refine_diff_density_max 1.428
_refine_diff_density_min -0.693
_refine_diff_density_rms 0.083
_refine_ls_extinction_method none
_refine_ls_goodness_of_fit_ref 1.073
_refine_ls_hydrogen_treatment constr
_refine_ls_matrix_type full
_refine_ls_number_parameters 396
_refine_ls_number_reflns 8255
_refine_ls_number_restraints 0
_refine_ls_restrained_S_all 1.073
_refine_ls_R_factor_all 0.0855
_refine_ls_R_factor_gt 0.0789
_refine_ls_shift/su_max 0.000
_refine_ls_shift/su_mean 0.000
_refine_ls_structure_factor_coef Fsqd
_refine_ls_weighting_details 'w=1/[\s^2^(Fo^2^)+(0.0932P)^2^+9.3210P] where P=(Fo^2^+2Fc^2^)/3'
_refine_ls_weighting_scheme calc
_refine_ls_wR_factor_gt 0.2259
_refine_ls_wR_factor_ref 0.2305
_reflns_Friedel_coverage 0.000
_reflns_number_gt 7180
_reflns_number_total 8255
_reflns_threshold_expression 'I > 2\s(I)'
_cod_data_source_file d5cc04144a2.cif
_cod_data_source_block y25mu07_refinalized
_cod_depositor_comments 'Adding full bibliography for 1575607--1575611.cif.'
_cod_database_code 1575608
_shelx_shelxl_version_number 2019/3
_chemical_oxdiff_formula 'C32 H72 Li2 Mn1 N8'
_shelx_space_group_comment
;
The symmetry employed for this shelxl refinement is uniquely defined
by the following loop, which should always be used as a source of
symmetry information in preference to the above space-group names.
They are only intended as comments.
;
_shelx_estimated_absorpt_t_max 0.797
_shelx_estimated_absorpt_t_min 0.431
_olex2_refinement_description
;
1. Fixed Uiso
 At 1.2 times of:
  All C(H,H) groups
 At 1.5 times of:
  All C(H,H,H) groups
2.a Secondary CH2 refined with riding coordinates:
 C5(H5A,H5B), C1(H1A,H1B), C20(H20A,H20B), C6(H6A,H6B), C7(H7A,H7B), C17(H17A,
 H17B), C11(H11A,H11B), C21(H21A,H21B), C2(H2A,H2B), C10(H10A,H10B), C8(H8A,
 H8B), C19(H19A,H19B), C22(H22A,H22B), C4(H4A,H4B), C3(H3A,H3B), C15(H15A,H15B),
  C16(H16A,H16B), C18(H18A,H18B), C9(H9A,H9B), C14(H14A,H14B), C27(H27A,H27B),
 C12(H12A,H12B), C13(H13A,H13B), C28(H28A,H28B)
2.b Idealised Me refined as rotating group:
 C23(H23A,H23B,H23C), C25(H25A,H25B,H25C), C24(H24A,H24B,H24C), C29(H29A,H29B,
 H29C), C30(H30A,H30B,H30C), C31(H31A,H31B,H31C), C26(H26A,H26B,H26C), C32(H32A,
 H32B,H32C)
;
_olex2_submission_special_instructions 'No special instructions were received'
_oxdiff_exptl_absorpt_empirical_details
;
Empirical correction (ABSPACK) includes:
- Absorption correction using spherical harmonics
- Frame scaling
;
_oxdiff_exptl_absorpt_empirical_full_max 2.597
_oxdiff_exptl_absorpt_empirical_full_min 0.505

loop_
_space_group_symop_operation_xyz
'x, y, z'
'-x+1/2, y+1/2, -z+1/2'
'-x, -y, -z'
'x-1/2, -y-1/2, z-1/2'

loop_
_atom_site_label
_atom_site_type_symbol
_atom_site_fract_x
_atom_site_fract_y
_atom_site_fract_z
_atom_site_U_iso_or_equiv
_atom_site_adp_type
_atom_site_occupancy
_atom_site_site_symmetry_order
_atom_site_calc_flag
_atom_site_refinement_flags_posn
_atom_site_refinement_flags_adp
_atom_site_refinement_flags_occupancy
_atom_site_disorder_assembly
_atom_site_disorder_group
Mn1 Mn 0.53689(5) 0.26064(3) 0.32228(3) 0.03134(18) Uani 1 1 d . . . . .
N2 N 0.3781(3) 0.31813(18) 0.25849(14) 0.0348(6) Uani 1 1 d . . . . .
N1 N 0.5950(3) 0.36167(18) 0.37821(15) 0.0345(6) Uani 1 1 d . . . . .
N4 N 0.5176(3) 0.15964(18) 0.37503(15) 0.0361(7) Uani 1 1 d . . . . .
N3 N 0.6530(3) 0.20381(18) 0.26437(16) 0.0384(7) Uani 1 1 d . . . . .
N5 N 0.3897(3) 0.52140(19) 0.33575(16) 0.0392(7) Uani 1 1 d . . . . .
N6 N 0.2463(3) 0.4047(2) 0.38928(18) 0.0458(8) Uani 1 1 d . . . . .
N7 N 0.6918(4) 0.0001(2) 0.33657(18) 0.0483(8) Uani 1 1 d . . . . .
N8 N 0.8717(4) 0.1127(2) 0.4077(2) 0.0543(9) Uani 1 1 d . . . . .
C5 C 0.6857(3) 0.4116(2) 0.3584(2) 0.0408(8) Uani 1 1 d . . . . .
H5A H 0.667231 0.465226 0.368582 0.049 Uiso 1 1 calc R U . . .
H5B H 0.674485 0.407622 0.310154 0.049 Uiso 1 1 calc R U . . .
C1 C 0.6143(4) 0.3654(2) 0.44916(19) 0.0395(8) Uani 1 1 d . . . . .
H1A H 0.554376 0.330113 0.462939 0.047 Uiso 1 1 calc R U . . .
H1B H 0.594932 0.418058 0.461575 0.047 Uiso 1 1 calc R U . . .
C20 C 0.4081(4) 0.1122(2) 0.3497(2) 0.0432(9) Uani 1 1 d . . . . .
H20A H 0.430942 0.057885 0.360148 0.052 Uiso 1 1 calc R U . . .
H20B H 0.384921 0.117180 0.301238 0.052 Uiso 1 1 calc R U . . .
C6 C 0.4207(4) 0.3630(2) 0.20836(19) 0.0389(8) Uani 1 1 d . . . . .
H6A H 0.462935 0.328137 0.182964 0.047 Uiso 1 1 calc R U . . .
H6B H 0.483415 0.400992 0.230706 0.047 Uiso 1 1 calc R U . . .
C7 C 0.3164(4) 0.4054(3) 0.1607(2) 0.0489(10) Uani 1 1 d . . . . .
H7A H 0.277009 0.443088 0.185053 0.059 Uiso 1 1 calc R U . . .
H7B H 0.351777 0.433621 0.128055 0.059 Uiso 1 1 calc R U . . .
C17 C 0.5491(4) 0.1550(3) 0.44678(19) 0.0413(9) Uani 1 1 d . . . . .
H17A H 0.620821 0.189516 0.464094 0.050 Uiso 1 1 calc R U . . .
H17B H 0.576319 0.101954 0.459913 0.050 Uiso 1 1 calc R U . . .
C11 C 0.7342(4) 0.2589(2) 0.2420(2) 0.0463(10) Uani 1 1 d . . . . .
H11A H 0.791515 0.281506 0.281089 0.056 Uiso 1 1 calc R U . . .
H11B H 0.681626 0.300952 0.218540 0.056 Uiso 1 1 calc R U . . .
C21 C 0.2544(4) 0.5272(3) 0.3306(2) 0.0481(10) Uani 1 1 d . . . . .
H21A H 0.209367 0.505100 0.288066 0.058 Uiso 1 1 calc R U . . .
H21B H 0.230991 0.582009 0.330992 0.058 Uiso 1 1 calc R U . . .
C2 C 0.7472(4) 0.3446(3) 0.4870(2) 0.0494(10) Uani 1 1 d . . . . .
H2A H 0.753992 0.350711 0.534773 0.059 Uiso 1 1 calc R U . . .
H2B H 0.764791 0.290266 0.478516 0.059 Uiso 1 1 calc R U . . .
C10 C 0.2803(4) 0.2649(2) 0.2254(2) 0.0419(9) Uani 1 1 d . . . . .
H10A H 0.246739 0.237844 0.259316 0.050 Uiso 1 1 calc R U . . .
H10B H 0.318985 0.225897 0.201923 0.050 Uiso 1 1 calc R U . . .
C8 C 0.2186(5) 0.3488(3) 0.1255(2) 0.0557(12) Uani 1 1 d . . . . .
H8A H 0.255817 0.314176 0.097706 0.067 Uiso 1 1 calc R U . . .
H8B H 0.148336 0.376870 0.096755 0.067 Uiso 1 1 calc R U . . .
C19 C 0.2942(4) 0.1315(3) 0.3765(2) 0.0498(10) Uani 1 1 d . . . . .
H19A H 0.225486 0.095139 0.358472 0.060 Uiso 1 1 calc R U . . .
H19B H 0.264785 0.183967 0.362670 0.060 Uiso 1 1 calc R U . . .
C23 C 0.4232(5) 0.5608(3) 0.2800(2) 0.0532(11) Uani 1 1 d . . . . .
H23A H 0.376435 0.538069 0.238732 0.080 Uiso 1 1 calc R U . . .
H23B H 0.513210 0.555213 0.283192 0.080 Uiso 1 1 calc R U . . .
H23C H 0.402163 0.615385 0.281046 0.080 Uiso 1 1 calc R U . . .
C22 C 0.2128(4) 0.4864(3) 0.3855(2) 0.0518(11) Uani 1 1 d . . . . .
H22A H 0.251869 0.511438 0.427759 0.062 Uiso 1 1 calc R U . . .
H22B H 0.120837 0.491429 0.378647 0.062 Uiso 1 1 calc R U . . .
C25 C 0.1479(4) 0.3605(3) 0.3441(3) 0.0621(13) Uani 1 1 d . . . . .
H25A H 0.068070 0.366868 0.356838 0.093 Uiso 1 1 calc R U . . .
H25B H 0.170881 0.306000 0.346301 0.093 Uiso 1 1 calc R U . . .
H25C H 0.139647 0.379137 0.299023 0.093 Uiso 1 1 calc R U . . .
C4 C 0.8221(4) 0.3946(3) 0.3908(2) 0.0498(10) Uani 1 1 d . . . . .
H4A H 0.876590 0.433535 0.376992 0.060 Uiso 1 1 calc R U . . .
H4B H 0.845397 0.343612 0.376423 0.060 Uiso 1 1 calc R U . . .
C24 C 0.4605(4) 0.5577(3) 0.3962(2) 0.0525(11) Uani 1 1 d . . . . .
H24A H 0.428965 0.609807 0.399368 0.079 Uiso 1 1 calc R U . . .
H24B H 0.549321 0.559827 0.395360 0.079 Uiso 1 1 calc R U . . .
H24C H 0.450489 0.527579 0.434276 0.079 Uiso 1 1 calc R U . . .
C3 C 0.8422(4) 0.3957(3) 0.4658(2) 0.0571(12) Uani 1 1 d . . . . .
H3A H 0.927858 0.377619 0.486298 0.069 Uiso 1 1 calc R U . . .
H3B H 0.833635 0.448896 0.480905 0.069 Uiso 1 1 calc R U . . .
C15 C 0.5751(4) 0.1666(2) 0.2066(2) 0.0481(10) Uani 1 1 d . . . . .
H15A H 0.518165 0.205487 0.180995 0.058 Uiso 1 1 calc R U . . .
H15B H 0.522674 0.127306 0.221413 0.058 Uiso 1 1 calc R U . . .
C16 C 0.4418(4) 0.1764(3) 0.4785(2) 0.0509(11) Uani 1 1 d . . . . .
H16A H 0.468629 0.169406 0.526712 0.061 Uiso 1 1 calc R U . . .
H16B H 0.419701 0.231050 0.469630 0.061 Uiso 1 1 calc R U . . .
C18 C 0.3277(4) 0.1266(3) 0.4514(2) 0.0571(12) Uani 1 1 d . . . . .
H18A H 0.256180 0.144384 0.468974 0.068 Uiso 1 1 calc R U . . .
H18B H 0.345989 0.072663 0.465303 0.068 Uiso 1 1 calc R U . . .
C9 C 0.1704(4) 0.3022(3) 0.1761(2) 0.0497(10) Uani 1 1 d . . . . .
H9A H 0.112725 0.261830 0.153530 0.060 Uiso 1 1 calc R U . . .
H9B H 0.123279 0.336045 0.199832 0.060 Uiso 1 1 calc R U . . .
C14 C 0.6486(6) 0.1283(3) 0.1610(2) 0.0631(14) Uani 1 1 d . . . . .
H14A H 0.701531 0.086588 0.184889 0.076 Uiso 1 1 calc R U . . .
H14B H 0.589517 0.105456 0.122644 0.076 Uiso 1 1 calc R U . . .
C27 C 0.8265(5) -0.0052(3) 0.3407(3) 0.0668(14) Uani 1 1 d . . . . .
H27A H 0.845478 0.019470 0.301402 0.080 Uiso 1 1 calc R U . . .
H27B H 0.850589 -0.059901 0.340460 0.080 Uiso 1 1 calc R U . . .
C29 C 0.6236(6) -0.0334(3) 0.2738(3) 0.0687(14) Uani 1 1 d . . . . .
H29A H 0.650743 -0.008552 0.237402 0.103 Uiso 1 1 calc R U . . .
H29B H 0.533486 -0.025447 0.268745 0.103 Uiso 1 1 calc R U . . .
H29C H 0.641215 -0.088536 0.273575 0.103 Uiso 1 1 calc R U . . .
C30 C 0.6545(7) -0.0409(3) 0.3894(3) 0.0818(19) Uani 1 1 d . . . . .
H30A H 0.684235 -0.094039 0.390599 0.123 Uiso 1 1 calc R U . . .
H30B H 0.562988 -0.040525 0.381879 0.123 Uiso 1 1 calc R U . . .
H30C H 0.691076 -0.015842 0.431447 0.123 Uiso 1 1 calc R U . . .
C12 C 0.8132(5) 0.2260(3) 0.1966(3) 0.0592(13) Uani 1 1 d . . . . .
H12A H 0.860624 0.267984 0.181524 0.071 Uiso 1 1 calc R U . . .
H12B H 0.874083 0.188515 0.221173 0.071 Uiso 1 1 calc R U . . .
C13 C 0.7302(6) 0.1872(3) 0.1377(3) 0.0686(15) Uani 1 1 d . . . . .
H13A H 0.782523 0.161737 0.111175 0.082 Uiso 1 1 calc R U . . .
H13B H 0.676970 0.225846 0.109698 0.082 Uiso 1 1 calc R U . . .
C28 C 0.9031(5) 0.0325(3) 0.4014(3) 0.0734(16) Uani 1 1 d . . . . .
H28A H 0.890699 0.004230 0.440466 0.088 Uiso 1 1 calc R U . . .
H28B H 0.992779 0.028664 0.400712 0.088 Uiso 1 1 calc R U . . .
C31 C 0.9447(5) 0.1616(4) 0.3738(4) 0.090(2) Uani 1 1 d . . . . .
H31A H 1.034183 0.153518 0.392600 0.134 Uiso 1 1 calc R U . . .
H31B H 0.923541 0.215478 0.379099 0.134 Uiso 1 1 calc R U . . .
H31C H 0.925362 0.148529 0.326901 0.134 Uiso 1 1 calc R U . . .
C26 C 0.2569(6) 0.3779(4) 0.4565(3) 0.0747(16) Uani 1 1 d . . . . .
H26A H 0.329143 0.402507 0.485692 0.112 Uiso 1 1 calc R U . . .
H26B H 0.268295 0.322117 0.458178 0.112 Uiso 1 1 calc R U . . .
H26C H 0.180531 0.391170 0.470743 0.112 Uiso 1 1 calc R U . . .
C32 C 0.9007(6) 0.1336(4) 0.4774(3) 0.086(2) Uani 1 1 d . . . . .
H32A H 0.848093 0.103550 0.500191 0.128 Uiso 1 1 calc R U . . .
H32B H 0.884163 0.188422 0.481822 0.128 Uiso 1 1 calc R U . . .
H32C H 0.989100 0.122905 0.496966 0.128 Uiso 1 1 calc R U . . .
Li2 Li 0.6755(6) 0.1248(4) 0.3413(3) 0.0361(13) Uani 1 1 d . . . . .
Li1 Li 0.4091(6) 0.3946(4) 0.3371(3) 0.0373(13) Uani 1 1 d . . . . .

loop_
_atom_site_aniso_label
_atom_site_aniso_U_11
_atom_site_aniso_U_22
_atom_site_aniso_U_33
_atom_site_aniso_U_23
_atom_site_aniso_U_13
_atom_site_aniso_U_12
Mn1 0.0323(3) 0.0326(3) 0.0301(3) -0.0007(2) 0.0093(2) 0.0030(2)
N2 0.0366(16) 0.0375(16) 0.0288(15) 0.0008(12) 0.0043(12) -0.0011(12)
N1 0.0308(15) 0.0399(16) 0.0325(15) -0.0076(12) 0.0070(12) -0.0019(12)
N4 0.0368(16) 0.0401(16) 0.0338(16) 0.0050(13) 0.0129(12) -0.0004(13)
N3 0.0446(17) 0.0370(16) 0.0380(17) -0.0016(13) 0.0185(14) 0.0039(13)
N5 0.0392(17) 0.0383(17) 0.0405(17) -0.0019(13) 0.0097(13) 0.0024(13)
N6 0.0448(19) 0.0459(19) 0.051(2) 0.0021(15) 0.0196(16) 0.0067(15)
N7 0.056(2) 0.0415(18) 0.052(2) 0.0057(16) 0.0239(17) 0.0108(16)
N8 0.047(2) 0.058(2) 0.056(2) 0.0009(18) 0.0083(17) 0.0170(17)
C5 0.0358(19) 0.045(2) 0.043(2) -0.0054(17) 0.0124(16) -0.0020(16)
C1 0.0373(19) 0.044(2) 0.037(2) -0.0068(16) 0.0084(15) 0.0010(16)
C20 0.051(2) 0.040(2) 0.040(2) 0.0037(16) 0.0113(17) -0.0039(17)
C6 0.040(2) 0.0382(19) 0.038(2) 0.0005(15) 0.0078(16) -0.0001(15)
C7 0.060(3) 0.045(2) 0.038(2) 0.0080(17) 0.0024(18) -0.0016(19)
C17 0.038(2) 0.051(2) 0.034(2) 0.0076(16) 0.0083(15) 0.0057(17)
C11 0.054(2) 0.042(2) 0.052(3) -0.0022(18) 0.031(2) 0.0018(18)
C21 0.038(2) 0.044(2) 0.061(3) 0.0047(19) 0.0081(18) 0.0085(17)
C2 0.044(2) 0.059(3) 0.041(2) -0.0054(19) 0.0007(17) 0.0101(19)
C10 0.041(2) 0.040(2) 0.040(2) 0.0002(16) 0.0005(16) -0.0053(16)
C8 0.062(3) 0.061(3) 0.036(2) 0.0048(19) -0.0053(19) -0.004(2)
C19 0.037(2) 0.070(3) 0.043(2) 0.006(2) 0.0098(17) -0.0084(19)
C23 0.071(3) 0.042(2) 0.047(2) 0.0037(18) 0.014(2) -0.005(2)
C22 0.044(2) 0.051(2) 0.065(3) -0.005(2) 0.023(2) 0.0085(19)
C25 0.046(2) 0.062(3) 0.083(4) -0.017(3) 0.025(2) -0.008(2)
C4 0.0313(19) 0.064(3) 0.055(3) -0.011(2) 0.0123(18) -0.0027(18)
C24 0.053(3) 0.052(2) 0.051(3) -0.011(2) 0.010(2) 0.006(2)
C3 0.037(2) 0.079(3) 0.051(3) -0.014(2) 0.0000(19) -0.002(2)
C15 0.062(3) 0.042(2) 0.043(2) -0.0087(17) 0.0166(19) -0.0003(19)
C16 0.044(2) 0.075(3) 0.035(2) 0.003(2) 0.0109(17) 0.006(2)
C18 0.044(2) 0.085(3) 0.047(3) 0.014(2) 0.0208(19) -0.003(2)
C9 0.043(2) 0.055(3) 0.045(2) -0.0008(19) -0.0036(18) -0.0059(19)
C14 0.100(4) 0.050(3) 0.044(3) -0.011(2) 0.027(3) 0.008(3)
C27 0.062(3) 0.058(3) 0.086(4) -0.010(3) 0.028(3) 0.017(2)
C29 0.093(4) 0.047(3) 0.067(3) -0.005(2) 0.020(3) 0.004(3)
C30 0.124(5) 0.055(3) 0.083(4) 0.028(3) 0.059(4) 0.026(3)
C12 0.064(3) 0.056(3) 0.071(3) 0.008(2) 0.045(3) 0.011(2)
C13 0.101(4) 0.066(3) 0.053(3) 0.002(2) 0.045(3) 0.018(3)
C28 0.064(3) 0.067(3) 0.086(4) -0.001(3) 0.011(3) 0.031(3)
C31 0.050(3) 0.099(5) 0.116(5) 0.028(4) 0.011(3) 0.000(3)
C26 0.073(4) 0.094(4) 0.065(3) 0.024(3) 0.032(3) 0.022(3)
C32 0.083(4) 0.098(5) 0.067(4) -0.016(3) 0.000(3) 0.038(4)
Li2 0.034(3) 0.042(3) 0.034(3) 0.008(3) 0.009(2) 0.007(3)
Li1 0.034(3) 0.041(3) 0.037(3) -0.001(3) 0.008(3) 0.007(3)

loop_
_atom_type_symbol
_atom_type_description
_atom_type_scat_dispersion_real
_atom_type_scat_dispersion_imag
_atom_type_scat_source
C C 0.0181 0.0091 'International Tables Vol C Tables 4.2.6.8 and 6.1.1.4'
H H 0.0000 0.0000 'International Tables Vol C Tables 4.2.6.8 and 6.1.1.4'
Li Li 0.0008 0.0003 'International Tables Vol C Tables 4.2.6.8 and 6.1.1.4'
N N 0.0311 0.0180 'International Tables Vol C Tables 4.2.6.8 and 6.1.1.4'
Mn Mn -0.5299 2.8052 'International Tables Vol C Tables 4.2.6.8 and 6.1.1.4'

loop_
_exptl_crystal_face_index_h
_exptl_crystal_face_index_k
_exptl_crystal_face_index_l
_exptl_crystal_face_perp_dist
-1 0 14 0.0693
7 -1 -5 0.1399
2 0 -14 0.0837
-5 1 -8 0.1323
-3 0 13 0.0902
0 11 2 0.0377
3 3 -13 0.0899
0 -11 0 0.0357
-7 1 6 0.1552

loop_
_geom_angle_atom_site_label_1
_geom_angle_atom_site_label_2
_geom_angle_atom_site_label_3
_geom_angle
_geom_angle_site_symmetry_1
_geom_angle_site_symmetry_3
_geom_angle_publ_flag
N2 Mn1 N3 110.84(12) . . ?
N1 Mn1 N2 92.95(12) . . ?
N1 Mn1 N3 122.66(12) . . ?
N4 Mn1 N2 122.68(12) . . ?
N4 Mn1 N1 117.12(13) . . ?
N4 Mn1 N3 93.04(12) . . ?
C6 N2 Mn1 109.9(2) . . ?
C6 N2 Li1 101.6(3) . . ?
C10 N2 Mn1 113.1(2) . . ?
C10 N2 C6 108.7(3) . . ?
C10 N2 Li1 138.2(3) . . ?
Li1 N2 Mn1 81.3(2) . . ?
C5 N1 Mn1 118.5(2) . . ?
C5 N1 Li1 112.6(3) . . ?
C1 N1 Mn1 123.6(3) . . ?
C1 N1 C5 108.5(3) . . ?
C1 N1 Li1 107.7(3) . . ?
Li1 N1 Mn1 82.0(2) . . ?
C20 N4 Mn1 117.3(2) . . ?
C20 N4 C17 108.8(3) . . ?
C20 N4 Li2 112.9(3) . . ?
C17 N4 Mn1 123.6(3) . . ?
C17 N4 Li2 108.0(3) . . ?
Li2 N4 Mn1 82.9(2) . . ?
C11 N3 Mn1 110.9(2) . . ?
C11 N3 C15 108.1(3) . . ?
C11 N3 Li2 135.1(3) . . ?
C15 N3 Mn1 110.7(2) . . ?
C15 N3 Li2 106.7(3) . . ?
Li2 N3 Mn1 81.5(2) . . ?
C21 N5 C23 110.2(3) . . ?
C21 N5 Li1 99.3(3) . . ?
C23 N5 Li1 115.8(3) . . ?
C24 N5 C21 111.1(3) . . ?
C24 N5 C23 107.6(3) . . ?
C24 N5 Li1 112.8(3) . . ?
C22 N6 C25 109.6(4) . . ?
C22 N6 Li1 105.1(3) . . ?
C25 N6 Li1 100.9(3) . . ?
C26 N6 C22 109.0(4) . . ?
C26 N6 C25 109.5(4) . . ?
C26 N6 Li1 122.2(3) . . ?
C27 N7 C29 109.0(4) . . ?
C27 N7 Li2 98.7(3) . . ?
C29 N7 Li2 113.9(3) . . ?
C30 N7 C27 112.5(4) . . ?
C30 N7 C29 107.9(5) . . ?
C30 N7 Li2 114.5(3) . . ?
C28 N8 C31 110.4(5) . . ?
C28 N8 C32 109.2(4) . . ?
C28 N8 Li2 104.1(4) . . ?
C31 N8 C32 108.7(5) . . ?
C31 N8 Li2 101.4(4) . . ?
C32 N8 Li2 122.6(4) . . ?
N1 C5 H5A 108.5 . . ?
N1 C5 H5B 108.5 . . ?
N1 C5 C4 115.2(4) . . ?
H5A C5 H5B 107.5 . . ?
C4 C5 H5A 108.5 . . ?
C4 C5 H5B 108.5 . . ?
N1 C1 H1A 108.7 . . ?
N1 C1 H1B 108.7 . . ?
N1 C1 C2 114.4(3) . . ?
H1A C1 H1B 107.6 . . ?
C2 C1 H1A 108.7 . . ?
C2 C1 H1B 108.7 . . ?
N4 C20 H20A 108.5 . . ?
N4 C20 H20B 108.5 . . ?
N4 C20 C19 114.9(3) . . ?
H20A C20 H20B 107.5 . . ?
C19 C20 H20A 108.5 . . ?
C19 C20 H20B 108.5 . . ?
N2 C6 H6A 108.7 . . ?
N2 C6 H6B 108.7 . . ?
N2 C6 C7 114.2(3) . . ?
H6A C6 H6B 107.6 . . ?
C7 C6 H6A 108.7 . . ?
C7 C6 H6B 108.7 . . ?
C6 C7 H7A 109.6 . . ?
C6 C7 H7B 109.6 . . ?
H7A C7 H7B 108.2 . . ?
C8 C7 C6 110.1(4) . . ?
C8 C7 H7A 109.6 . . ?
C8 C7 H7B 109.6 . . ?
N4 C17 H17A 108.7 . . ?
N4 C17 H17B 108.7 . . ?
N4 C17 C16 114.1(3) . . ?
H17A C17 H17B 107.6 . . ?
C16 C17 H17A 108.7 . . ?
C16 C17 H17B 108.7 . . ?
N3 C11 H11A 108.5 . . ?
N3 C11 H11B 108.5 . . ?
N3 C11 C12 115.2(4) . . ?
H11A C11 H11B 107.5 . . ?
C12 C11 H11A 108.5 . . ?
C12 C11 H11B 108.5 . . ?
N5 C21 H21A 109.0 . . ?
N5 C21 H21B 109.0 . . ?
N5 C21 C22 113.1(3) . . ?
H21A C21 H21B 107.8 . . ?
C22 C21 H21A 109.0 . . ?
C22 C21 H21B 109.0 . . ?
C1 C2 H2A 109.6 . . ?
C1 C2 H2B 109.6 . . ?
H2A C2 H2B 108.1 . . ?
C3 C2 C1 110.4(4) . . ?
C3 C2 H2A 109.6 . . ?
C3 C2 H2B 109.6 . . ?
N2 C10 H10A 108.5 . . ?
N2 C10 H10B 108.5 . . ?
N2 C10 C9 115.1(3) . . ?
H10A C10 H10B 107.5 . . ?
C9 C10 H10A 108.5 . . ?
C9 C10 H10B 108.5 . . ?
C7 C8 H8A 109.8 . . ?
C7 C8 H8B 109.8 . . ?
C7 C8 C9 109.4(4) . . ?
H8A C8 H8B 108.3 . . ?
C9 C8 H8A 109.8 . . ?
C9 C8 H8B 109.8 . . ?
C20 C19 H19A 109.7 . . ?
C20 C19 H19B 109.7 . . ?
C20 C19 C18 109.9(4) . . ?
H19A C19 H19B 108.2 . . ?
C18 C19 H19A 109.7 . . ?
C18 C19 H19B 109.7 . . ?
N5 C23 H23A 109.5 . . ?
N5 C23 H23B 109.5 . . ?
N5 C23 H23C 109.5 . . ?
H23A C23 H23B 109.5 . . ?
H23A C23 H23C 109.5 . . ?
H23B C23 H23C 109.5 . . ?
N6 C22 C21 112.5(3) . . ?
N6 C22 H22A 109.1 . . ?
N6 C22 H22B 109.1 . . ?
C21 C22 H22A 109.1 . . ?
C21 C22 H22B 109.1 . . ?
H22A C22 H22B 107.8 . . ?
N6 C25 H25A 109.5 . . ?
N6 C25 H25B 109.5 . . ?
N6 C25 H25C 109.5 . . ?
H25A C25 H25B 109.5 . . ?
H25A C25 H25C 109.5 . . ?
H25B C25 H25C 109.5 . . ?
C5 C4 H4A 109.6 . . ?
C5 C4 H4B 109.6 . . ?
C5 C4 C3 110.3(3) . . ?
H4A C4 H4B 108.1 . . ?
C3 C4 H4A 109.6 . . ?
C3 C4 H4B 109.6 . . ?
N5 C24 H24A 109.5 . . ?
N5 C24 H24B 109.5 . . ?
N5 C24 H24C 109.5 . . ?
H24A C24 H24B 109.5 . . ?
H24A C24 H24C 109.5 . . ?
H24B C24 H24C 109.5 . . ?
C2 C3 C4 110.2(4) . . ?
C2 C3 H3A 109.6 . . ?
C2 C3 H3B 109.6 . . ?
C4 C3 H3A 109.6 . . ?
C4 C3 H3B 109.6 . . ?
H3A C3 H3B 108.1 . . ?
N3 C15 H15A 108.6 . . ?
N3 C15 H15B 108.6 . . ?
N3 C15 C14 114.6(4) . . ?
H15A C15 H15B 107.6 . . ?
C14 C15 H15A 108.6 . . ?
C14 C15 H15B 108.6 . . ?
C17 C16 H16A 109.5 . . ?
C17 C16 H16B 109.5 . . ?
H16A C16 H16B 108.1 . . ?
C18 C16 C17 110.6(4) . . ?
C18 C16 H16A 109.5 . . ?
C18 C16 H16B 109.5 . . ?
C19 C18 H18A 109.8 . . ?
C19 C18 H18B 109.8 . . ?
C16 C18 C19 109.4(4) . . ?
C16 C18 H18A 109.8 . . ?
C16 C18 H18B 109.8 . . ?
H18A C18 H18B 108.2 . . ?
C10 C9 H9A 109.6 . . ?
C10 C9 H9B 109.6 . . ?
C8 C9 C10 110.3(4) . . ?
C8 C9 H9A 109.6 . . ?
C8 C9 H9B 109.6 . . ?
H9A C9 H9B 108.1 . . ?
C15 C14 H14A 109.7 . . ?
C15 C14 H14B 109.7 . . ?
H14A C14 H14B 108.2 . . ?
C13 C14 C15 109.8(4) . . ?
C13 C14 H14A 109.7 . . ?
C13 C14 H14B 109.7 . . ?
N7 C27 H27A 109.1 . . ?
N7 C27 H27B 109.1 . . ?
N7 C27 C28 112.5(4) . . ?
H27A C27 H27B 107.8 . . ?
C28 C27 H27A 109.1 . . ?
C28 C27 H27B 109.1 . . ?
N7 C29 H29A 109.5 . . ?
N7 C29 H29B 109.5 . . ?
N7 C29 H29C 109.5 . . ?
H29A C29 H29B 109.5 . . ?
H29A C29 H29C 109.5 . . ?
H29B C29 H29C 109.5 . . ?
N7 C30 H30A 109.5 . . ?
N7 C30 H30B 109.5 . . ?
N7 C30 H30C 109.5 . . ?
H30A C30 H30B 109.5 . . ?
H30A C30 H30C 109.5 . . ?
H30B C30 H30C 109.5 . . ?
C11 C12 H12A 109.5 . . ?
C11 C12 H12B 109.5 . . ?
H12A C12 H12B 108.1 . . ?
C13 C12 C11 110.5(4) . . ?
C13 C12 H12A 109.5 . . ?
C13 C12 H12B 109.5 . . ?
C14 C13 H13A 109.8 . . ?
C14 C13 H13B 109.8 . . ?
C12 C13 C14 109.4(4) . . ?
C12 C13 H13A 109.8 . . ?
C12 C13 H13B 109.8 . . ?
H13A C13 H13B 108.2 . . ?
N8 C28 C27 113.5(4) . . ?
N8 C28 H28A 108.9 . . ?
N8 C28 H28B 108.9 . . ?
C27 C28 H28A 108.9 . . ?
C27 C28 H28B 108.9 . . ?
H28A C28 H28B 107.7 . . ?
N8 C31 H31A 109.5 . . ?
N8 C31 H31B 109.5 . . ?
N8 C31 H31C 109.5 . . ?
H31A C31 H31B 109.5 . . ?
H31A C31 H31C 109.5 . . ?
H31B C31 H31C 109.5 . . ?
N6 C26 H26A 109.5 . . ?
N6 C26 H26B 109.5 . . ?
N6 C26 H26C 109.5 . . ?
H26A C26 H26B 109.5 . . ?
H26A C26 H26C 109.5 . . ?
H26B C26 H26C 109.5 . . ?
N8 C32 H32A 109.5 . . ?
N8 C32 H32B 109.5 . . ?
N8 C32 H32C 109.5 . . ?
H32A C32 H32B 109.5 . . ?
H32A C32 H32C 109.5 . . ?
H32B C32 H32C 109.5 . . ?
N4 Li2 N7 112.6(3) . . ?
N4 Li2 N8 123.8(3) . . ?
N3 Li2 N4 96.2(3) . . ?
N3 Li2 N7 128.2(3) . . ?
N3 Li2 N8 117.1(3) . . ?
N7 Li2 N8 82.0(3) . . ?
N2 Li1 N1 96.6(3) . . ?
N2 Li1 N5 129.0(3) . . ?
N2 Li1 N6 114.8(3) . . ?
N1 Li1 N5 111.0(3) . . ?
N1 Li1 N6 127.8(3) . . ?
N5 Li1 N6 81.2(2) . . ?

loop_
_geom_bond_atom_site_label_1
_geom_bond_atom_site_label_2
_geom_bond_distance
_geom_bond_site_symmetry_2
_geom_bond_publ_flag
Mn1 N2 2.178(3) . ?
Mn1 N1 2.128(3) . ?
Mn1 N4 2.113(3) . ?
Mn1 N3 2.187(3) . ?
N2 C6 1.468(5) . ?
N2 C10 1.465(5) . ?
N2 Li1 2.081(7) . ?
N1 C5 1.452(5) . ?
N1 C1 1.450(5) . ?
N1 Li1 2.102(7) . ?
N4 C20 1.454(5) . ?
N4 C17 1.461(5) . ?
N4 Li2 2.106(7) . ?
N3 C11 1.458(5) . ?
N3 C15 1.460(5) . ?
N3 Li2 2.087(7) . ?
N5 C21 1.467(5) . ?
N5 C23 1.470(5) . ?
N5 C24 1.464(5) . ?
N5 Li1 2.220(7) . ?
N6 C22 1.468(6) . ?
N6 C25 1.477(6) . ?
N6 C26 1.459(6) . ?
N6 Li1 2.305(7) . ?
N7 C27 1.463(6) . ?
N7 C29 1.472(6) . ?
N7 C30 1.452(6) . ?
N7 Li2 2.184(7) . ?
N8 C28 1.452(7) . ?
N8 C31 1.459(7) . ?
N8 C32 1.465(7) . ?
N8 Li2 2.286(7) . ?
C5 H5A 0.9900 . ?
C5 H5B 0.9900 . ?
C5 C4 1.523(5) . ?
C1 H1A 0.9900 . ?
C1 H1B 0.9900 . ?
C1 C2 1.534(5) . ?
C20 H20A 0.9900 . ?
C20 H20B 0.9900 . ?
C20 C19 1.521(6) . ?
C6 H6A 0.9900 . ?
C6 H6B 0.9900 . ?
C6 C7 1.523(5) . ?
C7 H7A 0.9900 . ?
C7 H7B 0.9900 . ?
C7 C8 1.516(6) . ?
C17 H17A 0.9900 . ?
C17 H17B 0.9900 . ?
C17 C16 1.525(6) . ?
C11 H11A 0.9900 . ?
C11 H11B 0.9900 . ?
C11 C12 1.537(6) . ?
C21 H21A 0.9900 . ?
C21 H21B 0.9900 . ?
C21 C22 1.505(6) . ?
C2 H2A 0.9900 . ?
C2 H2B 0.9900 . ?
C2 C3 1.513(7) . ?
C10 H10A 0.9900 . ?
C10 H10B 0.9900 . ?
C10 C9 1.538(6) . ?
C8 H8A 0.9900 . ?
C8 H8B 0.9900 . ?
C8 C9 1.521(6) . ?
C19 H19A 0.9900 . ?
C19 H19B 0.9900 . ?
C19 C18 1.526(6) . ?
C23 H23A 0.9800 . ?
C23 H23B 0.9800 . ?
C23 H23C 0.9800 . ?
C22 H22A 0.9900 . ?
C22 H22B 0.9900 . ?
C25 H25A 0.9800 . ?
C25 H25B 0.9800 . ?
C25 H25C 0.9800 . ?
C4 H4A 0.9900 . ?
C4 H4B 0.9900 . ?
C4 C3 1.533(6) . ?
C24 H24A 0.9800 . ?
C24 H24B 0.9800 . ?
C24 H24C 0.9800 . ?
C3 H3A 0.9900 . ?
C3 H3B 0.9900 . ?
C15 H15A 0.9900 . ?
C15 H15B 0.9900 . ?
C15 C14 1.536(6) . ?
C16 H16A 0.9900 . ?
C16 H16B 0.9900 . ?
C16 C18 1.521(7) . ?
C18 H18A 0.9900 . ?
C18 H18B 0.9900 . ?
C9 H9A 0.9900 . ?
C9 H9B 0.9900 . ?
C14 H14A 0.9900 . ?
C14 H14B 0.9900 . ?
C14 C13 1.515(8) . ?
C27 H27A 0.9900 . ?
C27 H27B 0.9900 . ?
C27 C28 1.501(8) . ?
C29 H29A 0.9800 . ?
C29 H29B 0.9800 . ?
C29 H29C 0.9800 . ?
C30 H30A 0.9800 . ?
C30 H30B 0.9800 . ?
C30 H30C 0.9800 . ?
C12 H12A 0.9900 . ?
C12 H12B 0.9900 . ?
C12 C13 1.511(8) . ?
C13 H13A 0.9900 . ?
C13 H13B 0.9900 . ?
C28 H28A 0.9900 . ?
C28 H28B 0.9900 . ?
C31 H31A 0.9800 . ?
C31 H31B 0.9800 . ?
C31 H31C 0.9800 . ?
C26 H26A 0.9800 . ?
C26 H26B 0.9800 . ?
C26 H26C 0.9800 . ?
C32 H32A 0.9800 . ?
C32 H32B 0.9800 . ?
C32 H32C 0.9800 . ?

loop_
_geom_torsion_atom_site_label_1
_geom_torsion_atom_site_label_2
_geom_torsion_atom_site_label_3
_geom_torsion_atom_site_label_4
_geom_torsion
_geom_torsion_site_symmetry_1
_geom_torsion_site_symmetry_2
_geom_torsion_site_symmetry_3
_geom_torsion_site_symmetry_4
_geom_torsion_publ_flag
Mn1 N2 C6 C7 179.6(3) . . . . ?
Mn1 N2 C10 C9 -175.9(3) . . . . ?
Mn1 N1 C5 C4 -91.4(4) . . . . ?
Mn1 N1 C1 C2 89.1(4) . . . . ?
Mn1 N4 C20 C19 -90.3(4) . . . . ?
Mn1 N4 C17 C16 88.3(4) . . . . ?
Mn1 N3 C11 C12 -175.7(3) . . . . ?
Mn1 N3 C15 C14 177.3(3) . . . . ?
N2 C6 C7 C8 -58.5(5) . . . . ?
N2 C10 C9 C8 54.6(5) . . . . ?
N1 C5 C4 C3 -55.1(5) . . . . ?
N1 C1 C2 C3 56.7(5) . . . . ?
N4 C20 C19 C18 -56.7(5) . . . . ?
N4 C17 C16 C18 56.4(5) . . . . ?
N3 C11 C12 C13 55.4(6) . . . . ?
N3 C15 C14 C13 -58.1(6) . . . . ?
N5 C21 C22 N6 -57.5(5) . . . . ?
N7 C27 C28 N8 -56.7(7) . . . . ?
C5 N1 C1 C2 -56.6(4) . . . . ?
C5 C4 C3 C2 51.4(5) . . . . ?
C1 N1 C5 C4 56.3(4) . . . . ?
C1 C2 C3 C4 -52.2(5) . . . . ?
C20 N4 C17 C16 -55.4(5) . . . . ?
C20 C19 C18 C16 53.6(5) . . . . ?
C6 N2 C10 C9 -53.5(5) . . . . ?
C6 C7 C8 C9 55.8(5) . . . . ?
C7 C8 C9 C10 -53.7(5) . . . . ?
C17 N4 C20 C19 56.0(4) . . . . ?
C17 C16 C18 C19 -53.8(5) . . . . ?
C11 N3 C15 C14 55.6(5) . . . . ?
C11 C12 C13 C14 -53.8(6) . . . . ?
C10 N2 C6 C7 55.3(4) . . . . ?
C23 N5 C21 C22 178.7(4) . . . . ?
C25 N6 C22 C21 -85.8(5) . . . . ?
C24 N5 C21 C22 -62.2(5) . . . . ?
C15 N3 C11 C12 -54.1(5) . . . . ?
C15 C14 C13 C12 55.0(6) . . . . ?
C29 N7 C27 C28 176.2(5) . . . . ?
C30 N7 C27 C28 -64.1(6) . . . . ?
C31 N8 C28 C27 -87.9(6) . . . . ?
C26 N6 C22 C21 154.4(4) . . . . ?
C32 N8 C28 C27 152.6(5) . . . . ?
Li2 N4 C20 C19 175.9(3) . . . . ?
Li2 N4 C17 C16 -178.3(4) . . . . ?
Li2 N3 C11 C12 85.0(6) . . . . ?
Li2 N3 C15 C14 -95.6(4) . . . . ?
Li2 N7 C27 C28 57.1(5) . . . . ?
Li2 N8 C28 C27 20.2(6) . . . . ?
Li1 N2 C6 C7 -95.5(4) . . . . ?
Li1 N2 C10 C9 80.7(5) . . . . ?
Li1 N1 C5 C4 175.4(3) . . . . ?
Li1 N1 C1 C2 -178.8(3) . . . . ?
Li1 N5 C21 C22 56.8(4) . . . . ?
Li1 N6 C22 C21 21.9(5) . . . . ?

loop_
_exptl_oxdiff_crystal_face_indexfrac_h
_exptl_oxdiff_crystal_face_indexfrac_k
_exptl_oxdiff_crystal_face_indexfrac_l
_exptl_oxdiff_crystal_face_x
_exptl_oxdiff_crystal_face_y
_exptl_oxdiff_crystal_face_z
-1.1754 -0.0563 13.5281 0.0822 -0.1879 0.9787
7.0321 -1.2125 -4.6631 0.3373 -0.8158 -0.4698
1.8372 -0.0661 -13.5549 -0.0460 0.1007 -0.9939
-4.6984 1.0311 -7.7656 -0.3437 0.8218 -0.4544
-2.6114 -0.3718 13.4171 -0.0435 -0.0193 0.9989
-0.2460 11.2434 1.5158 0.8709 0.4750 0.1261
2.5449 2.7360 -13.0223 0.2265 0.1192 -0.9667
0.0167 -11.3109 -0.3384 -0.8774 -0.4782 -0.0385
-6.9348 1.1723 5.7491 -0.3202 0.7752 0.5446
